data_1529085
loop_
_publ_author_name
'Sanna, Elena'
'Escudero-Ad\'an, Eduardo C.'
'Bauz\'a, Antonio'
'Ballester, Pablo'
'Frontera, Antonio'
'Rotger, Carmen'
'Costa, Antonio'

_publ_section_title
;
 A crystalline sponge based on dispersive forces suitable for X-ray
 structure determination of included molecular guests
;
_journal_issue 10
_journal_name_full 'Chem. Sci.'
_journal_page_first 5466
_journal_paper_doi 10.1039/C5SC01838B
_journal_volume 6
_journal_year 2015
_chemical_absolute_configuration ad
_chemical_formula_sum 'C70 H76 N4'
_chemical_formula_weight 973.34
_chemical_name_systematic
;
 ?
;
_space_group_IT_number 5
_space_group_name_Hall 'C 2y'
_symmetry_cell_setting monoclinic
_symmetry_space_group_name_Hall 'C 2y'
_symmetry_space_group_name_H-M 'C 1 2 1'
_atom_sites_solution_hydrogens geom
_audit_creation_method SHELXL-2012
_audit_update_record
;
2014-07-07 deposited with the CCDC.
2015-07-14 downloaded from the CCDC.
;
_cell_angle_alpha 90
_cell_angle_beta 98.490(5)
_cell_angle_gamma 90
_cell_formula_units_Z 4
_cell_length_a 34.833(4)
_cell_length_b 5.8219(7)
_cell_length_c 28.205(3)
_cell_measurement_reflns_used 867
_cell_measurement_temperature 100(2)
_cell_measurement_theta_max 30.31
_cell_measurement_theta_min 2.59
_cell_volume 5657.1(11)
_computing_cell_refinement 'Bruker APEX2 v2011.4-0'
_computing_data_collection 'Bruker APEX2 v2011.4-0'
_computing_data_reduction 'Bruker SAINT V7.60A'
_computing_molecular_graphics 'Bruker SHELXTL'
_computing_publication_material 'Bruker SHELXTL'
_computing_structure_refinement 'SHELXL-2012 (Sheldrick, 2012)'
_computing_structure_solution Sir2011
_diffrn_ambient_temperature 100(2)
_diffrn_detector_area_resol_mean 512
_diffrn_detector_type '4K CCD area detector APEX II'
_diffrn_measured_fraction_theta_full 0.978
_diffrn_measured_fraction_theta_max 0.947
_diffrn_measurement_device_type 'Kappa 4-axis goniometer bruker-nonius'
_diffrn_measurement_method
;
 Fullsphere data collection, phi and omega scans
;
_diffrn_measurement_specimen_support 'magnetic support with MicroMount'
_diffrn_radiation_monochromator 'Multilayer Montel 200 mirrors'
_diffrn_radiation_type MoK\a
_diffrn_radiation_wavelength 0.71073
_diffrn_reflns_av_R_equivalents 0.0803
_diffrn_reflns_av_unetI/netI 0.1175
_diffrn_reflns_Laue_measured_fraction_full 0.978
_diffrn_reflns_Laue_measured_fraction_max 0.947
_diffrn_reflns_limit_h_max 40
_diffrn_reflns_limit_h_min -48
_diffrn_reflns_limit_k_max 5
_diffrn_reflns_limit_k_min -8
_diffrn_reflns_limit_l_max 39
_diffrn_reflns_limit_l_min -31
_diffrn_reflns_number 25503
_diffrn_reflns_point_group_measured_fraction_full 0.795
_diffrn_reflns_point_group_measured_fraction_max 0.737
_diffrn_reflns_theta_full 25.242
_diffrn_reflns_theta_max 29.578
_diffrn_reflns_theta_min 0.730
_diffrn_source 'Rotating anode X-ray tube'
_diffrn_source_current 70
_diffrn_source_power 50
_diffrn_source_size '0.3 mm x 0.3 mm fine focus'
_diffrn_source_type 'Bruker-Nonius FR 591'
_exptl_absorpt_coefficient_mu 0.066
_exptl_absorpt_correction_T_max 0.998
_exptl_absorpt_correction_T_min 0.762
_exptl_absorpt_correction_type empirical
_exptl_absorpt_process_details
; 
 SADABS Version 2008/1 Bruker-Nonius
 Blessing, Acta Cryst. (1995) A51 33-38
;
_exptl_crystal_colour colourless
_exptl_crystal_density_diffrn 1.143
_exptl_crystal_description plate
_exptl_crystal_F_000 2096
_exptl_crystal_recrystallization_method 'Inmersion in R-Limonene'
_exptl_crystal_size_max 0.25
_exptl_crystal_size_mid 0.10
_exptl_crystal_size_min 0.03
_refine_diff_density_max 0.527
_refine_diff_density_min -0.564
_refine_diff_density_rms 0.070
_refine_ls_abs_structure_details
;
 Flack x determined using 1803 quotients [(I+)-(I-)]/[(I+)+(I-)]
 (Parsons and Flack (2004), Acta Cryst. A60, s61).
;
_refine_ls_abs_structure_Flack -7.2(10)
_refine_ls_extinction_method none
_refine_ls_goodness_of_fit_ref 1.032
_refine_ls_hydrogen_treatment constr
_refine_ls_matrix_type full
_refine_ls_number_parameters 761
_refine_ls_number_reflns 11682
_refine_ls_number_restraints 320
_refine_ls_restrained_S_all 1.029
_refine_ls_R_factor_all 0.1361
_refine_ls_R_factor_gt 0.0699
_refine_ls_shift/su_max 0.004
_refine_ls_shift/su_mean 0.001
_refine_ls_structure_factor_coef Fsqd
_refine_ls_weighting_details
;
 w=1/[\s^2^(Fo^2^)+(0.0958P)^2^+2.5751P]
 where P=(Fo^2^+2Fc^2^)/3
;
_refine_ls_weighting_scheme calc
_refine_ls_wR_factor_gt 0.1761
_refine_ls_wR_factor_ref 0.2142
_reflns_Friedel_coverage 0.000
_reflns_number_gt 6726
_reflns_number_total 11682
_reflns_threshold_expression >2sigma(I)
_cod_data_source_file c5sc01838b2.cif
_cod_data_source_block 3_R-Limonene
_cod_depositor_comments
;
The following automatic conversions were performed:

'_symmetry_cell_setting' value 'Monoclinic' changed to 'monoclinic'
according to
/usr/data/users/saulius/crontab/automatic-downloads/rss-feeds/RSC/lib/dictionaries/cif_core.dic
dictionary named 'cif_core.dic' version 2.4.2 from 2011-04-26.

Automatic conversion script
Id: cif_fix_values 3271 2015-04-21 07:52:19Z andrius 

 Adding full bibliography for 1529078--1529087.cif.
;
_cod_original_cell_volume 5657.1(12)
_cod_original_sg_symbol_H-M C2
_cod_database_code 1529085
_shelx_space_group_comment
;
The symmetry employed for this shelxl refinement is uniquely defined
by the following loop, which should always be used as a source of
symmetry information in preference to the above space-group names.
They are only intended as comments.
;
_shelx_estimated_absorpt_t_min 0.984
_shelx_estimated_absorpt_t_max 0.998
_shelxl_version_number 2012-9

loop_
_space_group_symop_operation_xyz
'x, y, z'
'-x, y, -z'
'x+1/2, y+1/2, z'
'-x+1/2, y+1/2, -z'

loop_
_atom_site_label
_atom_site_type_symbol
_atom_site_fract_x
_atom_site_fract_y
_atom_site_fract_z
_atom_site_U_iso_or_equiv
_atom_site_adp_type
_atom_site_occupancy
_atom_site_site_symmetry_order
_atom_site_calc_flag
_atom_site_refinement_flags_posn
_atom_site_refinement_flags_adp
_atom_site_refinement_flags_occupancy
_atom_site_disorder_assembly
_atom_site_disorder_group
C1A C -0.0280(2) 0.4409(14) 0.3336(2) 0.0241(18) Uani 1 1 d . . . . .
H1A H -0.0181 0.3218 0.3159 0.029 Uiso 1 1 calc R U . . .
C2A C -0.00446(19) 0.6298(15) 0.3495(3) 0.0249(18) Uani 1 1 d . . . . .
C3A C -0.0190(2) 0.8075(18) 0.3753(3) 0.047(3) Uani 1 1 d . . . . .
H3A H -0.0034 0.9362 0.3861 0.057 Uiso 1 1 calc R U . . .
C4A C 0.0368(2) 0.6430(17) 0.3402(3) 0.031(2) Uani 1 1 d . . . . .
H4A H 0.0527 0.7657 0.3538 0.038 Uiso 1 1 calc R U . . .
C5A C 0.09205(18) 0.5195(13) 0.3074(2) 0.0134(14) Uani 1 1 d . . . . .
C6A C 0.09205(19) 0.6428(14) 0.2591(2) 0.0188(16) Uani 1 1 d . . . . .
H6A1 H 0.0821 0.8012 0.2612 0.023 Uiso 1 1 calc R U . . .
H6A2 H 0.0747 0.5607 0.2337 0.023 Uiso 1 1 calc R U . . .
C7A C 0.1336(2) 0.6505(17) 0.2461(3) 0.028(2) Uani 1 1 d . . . . .
H7A1 H 0.1329 0.7249 0.2144 0.034 Uiso 1 1 calc R U . . .
H7A2 H 0.1503 0.7447 0.2701 0.034 Uiso 1 1 calc R U . . .
C8A C 0.1513(2) 0.4097(17) 0.2445(3) 0.029(2) Uani 1 1 d . . . . .
H8A1 H 0.1365 0.3206 0.2180 0.035 Uiso 1 1 calc R U . . .
H8A2 H 0.1784 0.4225 0.2383 0.035 Uiso 1 1 calc R U . . .
C9A C 0.15039(19) 0.2863(15) 0.2910(3) 0.0285(19) Uani 1 1 d . . . . .
H9A1 H 0.1679 0.3652 0.3168 0.034 Uiso 1 1 calc R U . . .
H9A2 H 0.1601 0.1276 0.2884 0.034 Uiso 1 1 calc R U . . .
C10A C 0.10909(18) 0.2784(15) 0.3043(3) 0.0212(17) Uani 1 1 d . . . . .
H10A H 0.0921 0.1881 0.2799 0.025 Uiso 1 1 calc R U . . .
H10B H 0.1098 0.1999 0.3356 0.025 Uiso 1 1 calc R U . . .
C11A C 0.11605(19) 0.6452(15) 0.3469(2) 0.0185(16) Uani 1 1 d . . . . .
C12A C 0.1361(2) 0.7292(15) 0.3799(2) 0.0207(17) Uani 1 1 d . . . . .
C13A C 0.1606(2) 0.8261(14) 0.4204(2) 0.0181(16) Uani 1 1 d . . . . .
C14A C 0.16576(19) 0.7181(14) 0.4646(2) 0.0183(16) Uani 1 1 d . . . . .
H14A H 0.1523 0.5785 0.4679 0.022 Uiso 1 1 calc R U . . .
C15A C 0.18968(18) 0.8043(13) 0.5043(2) 0.0144(14) Uani 1 1 d . . . . .
C16A C 0.2095(2) 1.0157(14) 0.5001(2) 0.0195(16) Uani 1 1 d . . . . .
H16A H 0.2261 1.0794 0.5266 0.023 Uiso 1 1 calc R U . . .
C17A C 0.2036(2) 1.1256(15) 0.4556(2) 0.0243(18) Uani 1 1 d . . . . .
H17A H 0.2169 1.2659 0.4525 0.029 Uiso 1 1 calc R U . . .
C18A C 0.18000(18) 1.0440(14) 0.4166(2) 0.0155(14) Uani 1 1 d . . . . .
H18A H 0.1763 1.1281 0.3874 0.019 Uiso 1 1 calc R U . . .
C19A C 0.1918(2) 0.6860(12) 0.5501(2) 0.0176(16) Uani 1 1 d . . . . .
C20A C 0.19002(19) 0.5847(14) 0.5858(2) 0.0152(15) Uani 1 1 d . . . . .
C21A C 0.1844(2) 0.4568(13) 0.6293(2) 0.0171(15) Uani 1 1 d . . . . .
C22A C 0.19769(19) 0.2010(13) 0.6250(2) 0.0155(15) Uani 1 1 d . . . . .
H22C H 0.1900 0.1108 0.6518 0.019 Uiso 1 1 calc R U . . .
H22D H 0.1842 0.1349 0.5947 0.019 Uiso 1 1 calc R U . . .
C23A C 0.2409(2) 0.1803(14) 0.6258(2) 0.0251(18) Uani 1 1 d . . . . .
H23A H 0.2485 0.2657 0.5983 0.030 Uiso 1 1 calc R U . . .
H23B H 0.2477 0.0168 0.6223 0.030 Uiso 1 1 calc R U . . .
C24A C 0.2638(2) 0.2765(13) 0.6733(2) 0.0185(16) Uani 1 1 d . . . . .
H24C H 0.2573 0.1881 0.7010 0.022 Uiso 1 1 calc R U . . .
H24D H 0.2921 0.2643 0.6728 0.022 Uiso 1 1 calc R U . . .
C25A C 0.25215(18) 0.5276(15) 0.6773(2) 0.0228(18) Uani 1 1 d . . . . .
H25C H 0.2607 0.6155 0.6506 0.027 Uiso 1 1 calc R U . . .
H25D H 0.2657 0.5916 0.7077 0.027 Uiso 1 1 calc R U . . .
C26A C 0.20849(19) 0.5585(15) 0.6757(2) 0.0192(16) Uani 1 1 d . . . . .
H26A H 0.2026 0.7243 0.6777 0.023 Uiso 1 1 calc R U . . .
H26B H 0.2004 0.4825 0.7041 0.023 Uiso 1 1 calc R U . . .
C27A C 0.12031(19) 0.5957(15) 0.6188(2) 0.0254(19) Uani 1 1 d . . . . .
H27A H 0.1284 0.7036 0.5971 0.031 Uiso 1 1 calc R U . . .
C28A C 0.07949(19) 0.6039(15) 0.6289(2) 0.0237(18) Uani 1 1 d . . . . .
C29A C 0.0566(2) 0.790(2) 0.6157(4) 0.052(3) Uani 1 1 d . . . . .
H29A H 0.0671 0.9127 0.5996 0.062 Uiso 1 1 calc R U . . .
C30A C 0.0652(2) 0.4286(14) 0.6563(2) 0.0230(18) Uani 1 1 d . . . . .
H30A H 0.0814 0.3028 0.6676 0.028 Uiso 1 1 calc R U . . .
C1B C -0.0185(2) 0.676(2) 0.8731(4) 0.059(3) Uani 1 1 d . . . . .
H1B H -0.0025 0.5469 0.8827 0.071 Uiso 1 1 calc R U . . .
C2B C -0.0034(2) 0.8495(17) 0.8487(3) 0.034(2) Uani 1 1 d . . . . .
C3B C 0.0367(2) 0.8352(16) 0.8400(2) 0.030(2) Uani 1 1 d . . . . .
H3B H 0.0524 0.7111 0.8534 0.035 Uiso 1 1 calc R U . . .
C4B C 0.0918(2) 0.9561(15) 0.8077(3) 0.0238(17) Uani 1 1 d . . . . .
C5B C 0.0927(2) 0.8311(17) 0.7592(2) 0.0268(19) Uani 1 1 d . . . . .
H5B1 H 0.0827 0.6730 0.7613 0.032 Uiso 1 1 calc R U . . .
H5B2 H 0.0755 0.9125 0.7336 0.032 Uiso 1 1 calc R U . . .
C6B C 0.1333(2) 0.8203(17) 0.7459(2) 0.028(2) Uani 1 1 d . . . . .
H6B1 H 0.1322 0.7484 0.7139 0.033 Uiso 1 1 calc R U . . .
H6B2 H 0.1498 0.7229 0.7694 0.033 Uiso 1 1 calc R U . . .
C7B C 0.1513(2) 1.0574(19) 0.7450(2) 0.035(2) Uani 1 1 d . . . . .
H7B1 H 0.1373 1.1462 0.7179 0.042 Uiso 1 1 calc R U . . .
H7B2 H 0.1787 1.0419 0.7397 0.042 Uiso 1 1 calc R U . . .
C8B C 0.1499(2) 1.1897(15) 0.7921(2) 0.0277(19) Uani 1 1 d . . . . .
H8B1 H 0.1670 1.1135 0.8186 0.033 Uiso 1 1 calc R U . . .
H8B2 H 0.1595 1.3481 0.7890 0.033 Uiso 1 1 calc R U . . .
C9B C 0.1085(2) 1.1975(15) 0.8038(3) 0.029(2) Uani 1 1 d . . . . .
H9B1 H 0.0918 1.2840 0.7784 0.035 Uiso 1 1 calc R U . . .
H9B2 H 0.1083 1.2798 0.8345 0.035 Uiso 1 1 calc R U . . .
C10B C 0.1157(2) 0.8311(15) 0.8469(2) 0.0191(16) Uani 1 1 d . . . . .
C11B C 0.1365(2) 0.7412(14) 0.8803(2) 0.0196(16) Uani 1 1 d . . . . .
C12B C 0.16117(19) 0.6407(15) 0.9208(2) 0.0176(16) Uani 1 1 d . . . . .
C13B C 0.1657(2) 0.7640(14) 0.9647(2) 0.0188(16) Uani 1 1 d . . . . .
H13B H 0.1531 0.9073 0.9670 0.023 Uiso 1 1 calc R U . . .
C14B C 0.1895(2) 0.6692(15) 1.0048(2) 0.0189(16) Uani 1 1 d . . . . .
C15B C 0.2088(2) 0.4686(15) 0.9999(2) 0.0201(16) Uani 1 1 d . . . . .
H15B H 0.2255 0.4095 1.0267 0.024 Uiso 1 1 calc R U . . .
C16B C 0.20470(18) 0.3471(15) 0.9567(2) 0.0184(16) Uani 1 1 d . . . . .
H16B H 0.2179 0.2061 0.9538 0.022 Uiso 1 1 calc R U . . .
C17B C 0.1802(2) 0.4433(16) 0.9175(2) 0.0245(18) Uani 1 1 d . . . . .
H17B H 0.1770 0.3648 0.8877 0.029 Uiso 1 1 calc R U . . .
C18B C 0.1919(2) 0.7897(15) 1.0497(2) 0.0213(17) Uani 1 1 d . . . . .
C19B C 0.1915(2) 0.8887(15) 1.0873(2) 0.0207(17) Uani 1 1 d . . . . .
C20B C 0.18553(19) 1.0262(14) 1.1305(2) 0.0166(16) Uani 1 1 d . . . . .
C21B C 0.1973(2) 1.2710(14) 1.1241(3) 0.0232(18) Uani 1 1 d . . . . .
H21A H 0.1884 1.3667 1.1494 0.028 Uiso 1 1 calc R U . . .
H21B H 0.1843 1.3278 1.0927 0.028 Uiso 1 1 calc R U . . .
C22B C 0.24198(18) 1.2977(14) 1.1265(2) 0.0191(16) Uani 1 1 d . . . . .
H22A H 0.2504 1.2218 1.0984 0.023 Uiso 1 1 calc R U . . .
H22B H 0.2487 1.4627 1.1255 0.023 Uiso 1 1 calc R U . . .
C23B C 0.2628(2) 1.1929(16) 1.1716(2) 0.029(2) Uani 1 1 d . . . . .
H23C H 0.2570 1.2839 1.1993 0.035 Uiso 1 1 calc R U . . .
H23D H 0.2911 1.2023 1.1710 0.035 Uiso 1 1 calc R U . . .
C24B C 0.2520(2) 0.9438(14) 1.1787(2) 0.0206(17) Uani 1 1 d . . . . .
H24A H 0.2649 0.8894 1.2103 0.025 Uiso 1 1 calc R U . . .
H24B H 0.2610 0.8474 1.1536 0.025 Uiso 1 1 calc R U . . .
C25B C 0.20783(18) 0.9194(14) 1.1760(2) 0.0172(16) Uani 1 1 d . . . . .
H25A H 0.2011 0.7544 1.1771 0.021 Uiso 1 1 calc R U . . .
H25B H 0.1996 0.9944 1.2044 0.021 Uiso 1 1 calc R U . . .
C26B C 0.1199(2) 0.8785(16) 1.1191(2) 0.0248(18) Uani 1 1 d . . . . .
H26C H 0.1280 0.7686 1.0977 0.030 Uiso 1 1 calc R U . . .
C27B C 0.0799(2) 0.8716(16) 1.1305(3) 0.031(2) Uani 1 1 d . . . . .
C28B C 0.06504(19) 1.0445(16) 1.1551(2) 0.028(2) Uani 1 1 d . . . . .
H28B H 0.0809 1.1735 1.1652 0.033 Uiso 1 1 calc R U . . .
C29B C 0.0272(2) 1.0361(18) 1.1658(3) 0.032(2) Uani 1 1 d . . . . .
H29B H 0.0176 1.1584 1.1830 0.038 Uiso 1 1 calc R U . . .
C30B C 0.0568(3) 0.6783(19) 1.1153(3) 0.049(3) Uani 1 1 d . . . . .
H30B H 0.0664 0.5560 1.0981 0.059 Uiso 1 1 calc R U . . .
C1L C 0.0210(3) 0.221(2) 0.4872(5) 0.091(3) Uani 0.5 1 d D U P A -1
H1L H 0.0051 0.2525 0.4553 0.109 Uiso 0.5 1 calc R U P A -1
C2L C 0.0061(4) 0.005(2) 0.5112(7) 0.097(3) Uani 0.5 1 d D U P A -1
H2L1 H 0.0163 -0.1365 0.4982 0.117 Uiso 0.5 1 calc R U P A -1
H2L2 H 0.0144 0.0089 0.5463 0.117 Uiso 0.5 1 calc R U P A -1
C3L C -0.0382(4) 0.013(3) 0.4996(7) 0.099(3) Uani 0.5 1 d D U P A -1
H3L H -0.0530 -0.1063 0.4826 0.119 Uiso 0.5 1 calc R U P A -1
C4L C -0.0550(5) 0.207(3) 0.5159(10) 0.102(3) Uani 0.5 1 d D U P A -1
C5L C -0.0335(4) 0.430(3) 0.5186(8) 0.104(3) Uani 0.5 1 d D U P A -1
H5L1 H -0.0400 0.5216 0.5459 0.125 Uiso 0.5 1 calc R U P A -1
H5L2 H -0.0412 0.5183 0.4888 0.125 Uiso 0.5 1 calc R U P A -1
C6L C 0.0102(4) 0.382(3) 0.5253(6) 0.100(3) Uani 0.5 1 d D U P A -1
H6L1 H 0.0243 0.5287 0.5241 0.120 Uiso 0.5 1 calc R U P A -1
H6L2 H 0.0182 0.3128 0.5573 0.120 Uiso 0.5 1 calc R U P A -1
C7L C 0.0631(3) 0.223(4) 0.4838(6) 0.085(3) Uani 0.5 1 d D U P A -1
C8L C 0.0680(5) 0.277(4) 0.4367(5) 0.088(4) Uani 0.5 1 d D U P A -1
H8L1 H 0.0460 0.3039 0.4132 0.132 Uiso 0.5 1 calc R U P A -1
H8L2 H 0.0934 0.2852 0.4282 0.132 Uiso 0.5 1 calc R U P A -1
C9L C 0.0984(4) 0.131(3) 0.5157(5) 0.077(4) Uani 0.5 1 d D U P A -1
H9L1 H 0.0941 0.1388 0.5492 0.092 Uiso 0.5 1 calc R U P A -1
H9L2 H 0.1212 0.2238 0.5115 0.092 Uiso 0.5 1 calc R U P A -1
H9L3 H 0.1028 -0.0287 0.5071 0.092 Uiso 0.5 1 calc R U P A -1
C10L C -0.0931(5) 0.209(4) 0.5346(9) 0.117(5) Uani 0.5 1 d D U P A -1
H10F H -0.0984 0.3638 0.5455 0.175 Uiso 0.5 1 calc R U P A -1
H10G H -0.0921 0.1009 0.5614 0.175 Uiso 0.5 1 calc R U P A -1
H10H H -0.1138 0.1628 0.5089 0.175 Uiso 0.5 1 calc R U P A -1
C1M C 1.0260(3) 0.243(3) 1.0043(6) 0.105(3) Uani 0.5 1 d D U P B -1
H1M H 1.0300 0.2088 1.0395 0.126 Uiso 0.5 1 calc R U P B -1
C2M C 1.0018(6) 0.464(3) 0.9916(8) 0.112(3) Uani 0.5 1 d D U P B -1
H2M1 H 1.0184 0.6019 0.9975 0.134 Uiso 0.5 1 calc R U P B -1
H2M2 H 0.9901 0.4621 0.9574 0.134 Uiso 0.5 1 calc R U P B -1
C3M C 0.9703(5) 0.465(3) 1.0237(7) 0.112(3) Uani 0.5 1 d D U P B -1
H3M H 0.9675 0.5867 1.0454 0.134 Uiso 0.5 1 calc R U P B -1
C4M C 0.9460(4) 0.276(3) 1.0187(9) 0.113(3) Uani 0.5 1 d D U P B -1
C5M C 0.9605(5) 0.051(3) 1.0025(8) 0.113(3) Uani 0.5 1 d D U P B -1
H5M1 H 0.9394 -0.0265 0.9810 0.136 Uiso 0.5 1 calc R U P B -1
H5M2 H 0.9683 -0.0490 1.0306 0.136 Uiso 0.5 1 calc R U P B -1
C6M C 0.9952(5) 0.090(3) 0.9760(6) 0.111(3) Uani 0.5 1 d D U P B -1
H6M1 H 1.0069 -0.0598 0.9699 0.133 Uiso 0.5 1 calc R U P B -1
H6M2 H 0.9861 0.1628 0.9446 0.133 Uiso 0.5 1 calc R U P B -1
C7M C 1.0630(4) 0.231(4) 0.9832(6) 0.105(3) Uani 0.5 1 d D U P B -1
C8M C 1.0939(5) 0.219(5) 1.0206(7) 0.115(5) Uani 0.5 1 d D U P B -1
H8M1 H 1.0891 0.2190 1.0529 0.173 Uiso 0.5 1 calc R U P B -1
H8M2 H 1.1198 0.2097 1.0138 0.173 Uiso 0.5 1 calc R U P B -1
C9M C 1.0721(5) 0.317(4) 0.9356(6) 0.102(5) Uani 0.5 1 d D U P B -1
H9M1 H 1.0489 0.3041 0.9114 0.123 Uiso 0.5 1 calc R U P B -1
H9M2 H 1.0931 0.2246 0.9257 0.123 Uiso 0.5 1 calc R U P B -1
H9M3 H 1.0802 0.4781 0.9387 0.123 Uiso 0.5 1 calc R U P B -1
C10M C 0.9026(4) 0.293(4) 1.0165(10) 0.126(5) Uani 0.5 1 d D U P B -1
H10C H 0.8914 0.3630 0.9860 0.189 Uiso 0.5 1 calc R U P B -1
H10D H 0.8966 0.3886 1.0431 0.189 Uiso 0.5 1 calc R U P B -1
H10E H 0.8917 0.1393 1.0190 0.189 Uiso 0.5 1 calc R U P B -1
N1A N 0.05096(16) 0.4950(13) 0.31475(19) 0.0215(15) Uani 1 1 d . . . . .
N2A N 0.14364(17) 0.4544(12) 0.63772(19) 0.0184(14) Uani 1 1 d . . . . .
N1B N 0.05119(17) 0.9830(12) 0.8152(2) 0.0233(15) Uani 1 1 d . . . . .
N2B N 0.14405(17) 1.0345(12) 1.13825(19) 0.0205(14) Uani 1 1 d . . . . .

loop_
_atom_site_aniso_label
_atom_site_aniso_U_11
_atom_site_aniso_U_22
_atom_site_aniso_U_33
_atom_site_aniso_U_23
_atom_site_aniso_U_13
_atom_site_aniso_U_12
C1A 0.026(4) 0.016(4) 0.030(4) -0.010(4) 0.004(3) 0.004(4)
C2A 0.007(3) 0.029(5) 0.040(4) -0.009(4) 0.006(3) -0.003(3)
C3A 0.033(4) 0.038(6) 0.077(6) -0.041(5) 0.028(5) -0.015(5)
C4A 0.010(3) 0.034(5) 0.051(5) -0.001(5) 0.006(3) 0.003(4)
C5A 0.005(3) 0.023(4) 0.011(3) -0.006(3) -0.001(2) -0.003(3)
C6A 0.017(3) 0.016(4) 0.022(3) -0.004(3) -0.002(3) -0.004(3)
C7A 0.026(4) 0.039(5) 0.020(3) 0.010(4) 0.001(3) 0.000(4)
C8A 0.018(4) 0.039(5) 0.032(4) -0.009(4) 0.011(3) 0.003(4)
C9A 0.009(3) 0.021(4) 0.055(5) -0.002(4) 0.003(3) 0.005(4)
C10A 0.008(3) 0.027(4) 0.028(4) -0.002(4) 0.000(3) 0.001(3)
C11A 0.009(3) 0.026(4) 0.021(3) 0.001(3) 0.001(3) 0.005(3)
C12A 0.013(3) 0.034(5) 0.015(3) 0.004(3) 0.001(3) 0.002(4)
C13A 0.017(3) 0.019(4) 0.019(3) 0.000(3) 0.008(3) -0.003(3)
C14A 0.013(3) 0.025(4) 0.017(3) 0.002(3) 0.000(3) 0.005(3)
C15A 0.010(3) 0.015(4) 0.019(3) 0.004(3) 0.004(3) 0.000(3)
C16A 0.017(3) 0.024(4) 0.019(3) 0.003(3) 0.004(3) -0.005(3)
C17A 0.031(4) 0.018(4) 0.027(4) 0.005(3) 0.017(3) 0.003(4)
C18A 0.017(3) 0.016(3) 0.013(3) -0.003(3) 0.002(3) -0.003(3)
C19A 0.018(3) 0.013(3) 0.023(3) 0.006(3) 0.007(3) 0.004(3)
C20A 0.015(3) 0.021(4) 0.011(3) -0.001(3) 0.003(3) -0.005(3)
C21A 0.016(3) 0.017(4) 0.018(3) -0.006(3) 0.001(3) -0.004(3)
C22A 0.019(4) 0.016(4) 0.009(3) -0.001(3) -0.005(3) 0.001(3)
C23A 0.030(4) 0.020(4) 0.027(4) -0.008(3) 0.012(3) -0.008(4)
C24A 0.019(3) 0.017(4) 0.018(3) -0.004(3) -0.001(3) 0.007(3)
C25A 0.011(3) 0.035(5) 0.020(3) -0.003(4) -0.003(3) -0.005(4)
C26A 0.020(4) 0.021(4) 0.015(3) -0.001(3) -0.003(3) 0.000(4)
C27A 0.016(4) 0.032(5) 0.030(4) 0.017(4) 0.009(3) 0.004(4)
C28A 0.010(3) 0.039(5) 0.022(3) 0.018(3) 0.002(3) -0.001(4)
C29A 0.022(4) 0.049(6) 0.088(7) 0.045(6) 0.020(5) 0.007(5)
C30A 0.026(4) 0.014(4) 0.027(4) 0.006(3) -0.003(3) 0.000(4)
C1B 0.021(4) 0.050(7) 0.108(8) 0.012(6) 0.015(5) 0.012(5)
C2B 0.031(4) 0.035(5) 0.037(4) 0.007(4) 0.006(4) -0.001(5)
C3B 0.030(4) 0.029(5) 0.031(4) 0.011(4) 0.006(3) 0.015(4)
C4B 0.028(4) 0.019(4) 0.024(3) -0.007(4) 0.003(3) -0.005(4)
C5B 0.024(4) 0.045(5) 0.009(3) -0.007(3) -0.005(3) 0.003(4)
C6B 0.025(4) 0.042(6) 0.016(3) -0.002(4) 0.005(3) 0.008(4)
C7B 0.029(4) 0.058(6) 0.017(3) 0.017(4) 0.003(3) 0.015(5)
C8B 0.031(4) 0.027(5) 0.026(3) 0.007(4) 0.008(3) 0.002(4)
C9B 0.035(5) 0.016(4) 0.038(4) -0.004(4) 0.008(4) 0.004(4)
C10B 0.023(4) 0.024(4) 0.010(3) -0.001(3) 0.003(3) 0.003(4)
C11B 0.024(4) 0.019(4) 0.017(3) 0.000(3) 0.006(3) -0.003(3)
C12B 0.009(3) 0.032(4) 0.009(3) 0.002(3) -0.006(3) -0.007(3)
C13B 0.023(4) 0.017(4) 0.016(3) 0.002(3) 0.004(3) 0.004(4)
C14B 0.023(4) 0.025(4) 0.009(3) 0.002(3) 0.002(3) -0.004(4)
C15B 0.016(3) 0.030(4) 0.013(3) 0.006(3) -0.002(3) -0.004(4)
C16B 0.008(3) 0.027(4) 0.017(3) 0.001(3) -0.005(3) 0.006(3)
C17B 0.020(4) 0.037(5) 0.017(3) -0.011(3) 0.004(3) -0.004(4)
C18B 0.016(3) 0.034(5) 0.012(3) 0.013(3) -0.003(3) 0.007(4)
C19B 0.018(4) 0.026(4) 0.017(3) 0.005(3) -0.003(3) -0.004(4)
C20B 0.011(3) 0.027(4) 0.012(3) -0.010(3) 0.003(2) -0.007(3)
C21B 0.022(4) 0.019(4) 0.031(4) -0.002(3) 0.013(3) 0.005(4)
C22B 0.013(3) 0.021(4) 0.022(3) -0.009(3) -0.001(3) -0.013(3)
C23B 0.019(4) 0.044(5) 0.024(4) -0.012(4) 0.004(3) -0.002(4)
C24B 0.023(4) 0.024(4) 0.014(3) 0.002(3) 0.003(3) -0.002(4)
C25B 0.017(3) 0.022(4) 0.013(3) 0.000(3) 0.005(3) -0.003(3)
C26B 0.018(4) 0.031(5) 0.025(3) 0.007(4) -0.001(3) 0.000(4)
C27B 0.022(4) 0.029(5) 0.039(4) 0.008(4) 0.000(4) -0.007(4)
C28B 0.010(3) 0.044(6) 0.030(4) -0.005(4) 0.004(3) -0.008(4)
C29B 0.014(4) 0.050(6) 0.032(4) -0.002(4) 0.004(3) -0.004(4)
C30B 0.035(5) 0.041(6) 0.077(7) -0.023(6) 0.024(5) -0.009(5)
C1L 0.088(4) 0.091(4) 0.095(4) 0.004(3) 0.019(3) -0.002(3)
C2L 0.094(4) 0.098(4) 0.100(5) 0.003(4) 0.020(4) -0.005(3)
C3L 0.094(4) 0.101(4) 0.105(5) -0.001(4) 0.021(4) -0.002(3)
C4L 0.098(4) 0.103(5) 0.106(5) -0.005(4) 0.019(4) 0.002(3)
C5L 0.100(4) 0.104(4) 0.107(5) -0.004(4) 0.014(4) 0.002(3)
C6L 0.097(4) 0.099(4) 0.104(4) -0.005(4) 0.018(4) 0.000(4)
C7L 0.085(4) 0.087(5) 0.085(4) 0.009(4) 0.016(4) -0.002(4)
C8L 0.080(7) 0.099(8) 0.085(6) 0.018(7) 0.012(5) -0.009(7)
C9L 0.085(6) 0.083(8) 0.067(6) 0.000(6) 0.026(5) 0.014(6)
C10L 0.106(7) 0.123(9) 0.127(9) -0.009(8) 0.034(7) 0.000(6)
C1M 0.106(4) 0.107(4) 0.105(4) 0.002(3) 0.023(3) -0.002(3)
C2M 0.111(4) 0.114(4) 0.112(5) 0.001(4) 0.022(4) 0.000(3)
C3M 0.110(5) 0.115(5) 0.113(5) 0.000(4) 0.023(4) -0.002(3)
C4M 0.111(5) 0.116(5) 0.113(5) 0.001(4) 0.021(4) -0.003(3)
C5M 0.112(4) 0.116(5) 0.112(5) -0.001(4) 0.020(4) -0.003(4)
C6M 0.110(4) 0.114(5) 0.111(5) -0.004(4) 0.020(3) -0.004(4)
C7M 0.104(4) 0.111(5) 0.101(5) 0.003(4) 0.019(4) -0.001(4)
C8M 0.113(6) 0.126(9) 0.106(7) 0.004(8) 0.011(6) 0.025(8)
C9M 0.091(8) 0.113(9) 0.104(7) 0.010(7) 0.016(6) -0.021(8)
C10M 0.112(6) 0.138(9) 0.133(9) -0.005(8) 0.038(8) -0.002(6)
N1A 0.012(3) 0.035(4) 0.017(3) 0.002(3) 0.001(2) -0.002(3)
N2A 0.018(3) 0.022(3) 0.016(3) 0.001(3) 0.006(2) 0.001(3)
N1B 0.016(3) 0.026(4) 0.026(3) -0.001(3) -0.003(3) 0.001(3)
N2B 0.012(3) 0.031(4) 0.017(3) 0.000(3) -0.003(2) -0.001(3)

loop_
_atom_type_symbol
_atom_type_description
_atom_type_scat_dispersion_real
_atom_type_scat_dispersion_imag
_atom_type_scat_source
C C 0.0033 0.0016 'International Tables Vol C Tables 4.2.6.8 and 6.1.1.4'
H H 0.0000 0.0000 'International Tables Vol C Tables 4.2.6.8 and 6.1.1.4'
N N 0.0061 0.0033 'International Tables Vol C Tables 4.2.6.8 and 6.1.1.4'

loop_
_geom_angle_atom_site_label_1
_geom_angle_atom_site_label_2
_geom_angle_atom_site_label_3
_geom_angle
_geom_angle_site_symmetry_1
_geom_angle_site_symmetry_3
C30A C1A C2A 120.0(7) 2_556 .
C3A C2A C1A 120.3(6) . .
C3A C2A C4A 118.8(8) . .
C1A C2A C4A 120.9(7) . .
C29A C3A C2A 117.9(8) 2_556 .
N1A C4A C2A 121.9(8) . .
C11A C5A N1A 113.1(5) . .
C11A C5A C10A 108.4(6) . .
N1A C5A C10A 108.1(6) . .
C11A C5A C6A 111.1(6) . .
N1A C5A C6A 107.1(5) . .
C10A C5A C6A 109.0(5) . .
C5A C6A C7A 110.2(5) . .
C8A C7A C6A 112.0(7) . .
C9A C8A C7A 110.6(6) . .
C8A C9A C10A 111.6(6) . .
C5A C10A C9A 111.7(6) . .
C12A C11A C5A 174.7(9) . .
C11A C12A C13A 178.8(9) . .
C14A C13A C12A 121.4(7) . .
C14A C13A C18A 117.7(7) . .
C12A C13A C18A 120.9(6) . .
C13A C14A C15A 123.0(7) . .
C14A C15A C16A 119.1(6) . .
C14A C15A C19A 119.4(7) . .
C16A C15A C19A 121.3(6) . .
C17A C16A C15A 117.5(7) . .
C18A C17A C16A 124.0(8) . .
C17A C18A C13A 118.6(7) . .
C20A C19A C15A 173.8(8) . .
C19A C20A C21A 175.4(7) . .
C20A C21A N2A 112.9(6) . .
C20A C21A C26A 112.6(6) . .
N2A C21A C26A 106.2(5) . .
C20A C21A C22A 109.8(5) . .
N2A C21A C22A 107.8(6) . .
C26A C21A C22A 107.2(6) . .
C23A C22A C21A 112.4(6) . .
C22A C23A C24A 111.6(5) . .
C25A C24A C23A 107.4(6) . .
C24A C25A C26A 112.7(6) . .
C25A C26A C21A 112.9(6) . .
N2A C27A C28A 122.0(6) . .
C29A C28A C30A 118.8(7) . .
C29A C28A C27A 120.7(7) . .
C30A C28A C27A 120.2(7) . .
C28A C29A C3A 123.0(8) . 2_556
C1A C30A C28A 119.8(7) 2_556 .
C2B C1B C30B 123.5(10) . 2_557
C1B C2B C29B 117.8(8) . 2_557
C1B C2B C3B 119.4(9) . .
C29B C2B C3B 122.7(8) 2_557 .
N1B C3B C2B 121.9(8) . .
N1B C4B C10B 113.2(6) . .
N1B C4B C9B 107.2(6) . .
C10B C4B C9B 109.2(7) . .
N1B C4B C5B 108.8(6) . .
C10B C4B C5B 110.3(7) . .
C9B C4B C5B 108.0(6) . .
C6B C5B C4B 112.2(6) . .
C5B C6B C7B 111.7(7) . .
C6B C7B C8B 112.0(6) . .
C9B C8B C7B 110.6(6) . .
C8B C9B C4B 111.6(7) . .
C11B C10B C4B 175.9(9) . .
C10B C11B C12B 178.2(8) . .
C17B C12B C13B 120.2(7) . .
C17B C12B C11B 122.4(7) . .
C13B C12B C11B 117.4(7) . .
C14B C13B C12B 118.6(7) . .
C15B C14B C13B 119.4(6) . .
C15B C14B C18B 122.8(7) . .
C13B C14B C18B 117.8(7) . .
C14B C15B C16B 122.3(7) . .
C15B C16B C17B 117.0(7) . .
C12B C17B C16B 122.5(7) . .
C19B C18B C14B 175.9(8) . .
C18B C19B C20B 171.6(8) . .
N2B C20B C19B 112.9(6) . .
N2B C20B C21B 105.9(6) . .
C19B C20B C21B 109.7(6) . .
N2B C20B C25B 105.8(5) . .
C19B C20B C25B 110.5(6) . .
C21B C20B C25B 111.9(6) . .
C20B C21B C22B 112.3(6) . .
C23B C22B C21B 110.7(6) . .
C22B C23B C24B 113.7(7) . .
C23B C24B C25B 110.4(6) . .
C20B C25B C24B 112.6(5) . .
N2B C26B C27B 120.2(7) . .
C28B C27B C30B 119.9(7) . .
C28B C27B C26B 122.1(8) . .
C30B C27B C26B 118.0(8) . .
C27B C28B C29B 121.6(8) . .
C2B C29B C28B 120.4(8) 2_557 .
C27B C30B C1B 116.8(9) . 2_557
C7L C1L C6L 113.1(12) . .
C7L C1L C2L 115.7(11) . .
C6L C1L C2L 93.2(10) . .
C3L C2L C1L 106.0(10) . .
C4L C3L C2L 114.5(14) . .
C3L C4L C5L 119.6(11) . .
C3L C4L C10L 124.3(12) . .
C5L C4L C10L 116.0(12) . .
C4L C5L C6L 109.3(12) . .
C1L C6L C5L 111.8(10) . .
C8L C7L C1L 108.9(12) . .
C8L C7L C9L 116.2(11) . .
C1L C7L C9L 133.1(12) . .
C7M C1M C6M 110.1(12) . .
C7M C1M C2M 114.7(11) . .
C6M C1M C2M 92.5(10) . .
C3M C2M C1M 106.4(10) . .
C4M C3M C2M 114.8(13) . .
C3M C4M C5M 119.9(11) . .
C3M C4M C10M 123.1(12) . .
C5M C4M C10M 115.2(12) . .
C4M C5M C6M 110.2(12) . .
C1M C6M C5M 112.1(10) . .
C8M C7M C1M 108.3(12) . .
C8M C7M C9M 116.7(12) . .
C1M C7M C9M 130.1(12) . .
C4A N1A C5A 118.6(7) . .
C27A N2A C21A 121.1(6) . .
C3B N1B C4B 118.7(7) . .
C26B N2B C20B 119.9(6) . .

loop_
_geom_bond_atom_site_label_1
_geom_bond_atom_site_label_2
_geom_bond_distance
_geom_bond_site_symmetry_2
C1A C30A 1.370(10) 2_556
C1A C2A 1.405(11) .
C2A C3A 1.401(10) .
C2A C4A 1.499(9) .
C3A C29A 1.373(10) 2_556
C4A N1A 1.269(10) .
C5A C11A 1.482(10) .
C5A N1A 1.483(7) .
C5A C10A 1.532(11) .
C5A C6A 1.541(9) .
C6A C7A 1.545(9) .
C7A C8A 1.534(13) .
C8A C9A 1.499(11) .
C9A C10A 1.540(8) .
C11A C12A 1.186(10) .
C12A C13A 1.436(10) .
C13A C14A 1.384(9) .
C13A C18A 1.449(10) .
C14A C15A 1.387(9) .
C15A C16A 1.424(10) .
C15A C19A 1.456(9) .
C16A C17A 1.396(9) .
C17A C18A 1.360(9) .
C19A C20A 1.178(9) .
C20A C21A 1.471(9) .
C21A N2A 1.474(8) .
C21A C26A 1.565(9) .
C21A C22A 1.570(11) .
C22A C23A 1.505(9) .
C23A C24A 1.559(9) .
C24A C25A 1.526(11) .
C25A C26A 1.525(9) .
C27A N2A 1.222(9) .
C27A C28A 1.491(8) .
C28A C29A 1.363(12) .
C28A C30A 1.414(9) .
C29A C3A 1.373(10) 2_556
C30A C1A 1.370(10) 2_556
C1B C2B 1.370(13) .
C1B C30B 1.421(10) 2_557
C2B C29B 1.391(12) 2_557
C2B C3B 1.453(10) .
C3B N1B 1.262(10) .
C4B N1B 1.469(9) .
C4B C10B 1.476(11) .
C4B C9B 1.531(12) .
C4B C5B 1.554(9) .
C5B C6B 1.514(9) .
C6B C7B 1.518(13) .
C7B C8B 1.542(10) .
C8B C9B 1.527(10) .
C10B C11B 1.216(10) .
C11B C12B 1.448(10) .
C12B C17B 1.336(11) .
C12B C13B 1.420(9) .
C13B C14B 1.412(10) .
C14B C15B 1.365(11) .
C14B C18B 1.439(10) .
C15B C16B 1.399(9) .
C16B C17B 1.409(9) .
C18B C19B 1.210(10) .
C19B C20B 1.497(9) .
C20B N2B 1.494(8) .
C20B C21B 1.501(11) .
C20B C25B 1.532(9) .
C21B C22B 1.556(9) .
C22B C23B 1.498(10) .
C23B C24B 1.519(12) .
C24B C25B 1.535(9) .
C26B N2B 1.301(10) .
C26B C27B 1.474(10) .
C27B C28B 1.368(12) .
C27B C30B 1.413(13) .
C28B C29B 1.396(9) .
C29B C2B 1.391(13) 2_557
C30B C1B 1.422(10) 2_557
C1L C7L 1.484(8) .
C1L C6L 1.516(8) .
C1L C2L 1.554(8) .
C2L C3L 1.530(8) .
C3L C4L 1.382(8) .
C4L C5L 1.494(8) .
C4L C10L 1.500(8) .
C5L C6L 1.529(8) .
C7L C8L 1.399(8) .
C7L C9L 1.512(8) .
C1M C7M 1.497(6) .
C1M C6M 1.527(6) .
C1M C2M 1.551(6) .
C2M C3M 1.523(6) .
C3M C4M 1.384(6) .
C4M C5M 1.497(6) .
C4M C10M 1.506(6) .
C5M C6M 1.530(6) .
C7M C8M 1.394(6) .
C7M C9M 1.512(6) .

loop_
_geom_torsion_atom_site_label_1
_geom_torsion_atom_site_label_2
_geom_torsion_atom_site_label_3
_geom_torsion_atom_site_label_4
_geom_torsion
_geom_torsion_site_symmetry_1
_geom_torsion_site_symmetry_4
C30A C1A C2A C3A -0.7(13) 2_556 .
C30A C1A C2A C4A 178.0(7) 2_556 .
C1A C2A C3A C29A 0.1(15) . 2_556
C4A C2A C3A C29A -178.6(9) . 2_556
C3A C2A C4A N1A -175.7(9) . .
C1A C2A C4A N1A 5.6(12) . .
C11A C5A C6A C7A 62.4(8) . .
N1A C5A C6A C7A -173.6(6) . .
C10A C5A C6A C7A -56.9(8) . .
C5A C6A C7A C8A 56.8(8) . .
C6A C7A C8A C9A -55.3(9) . .
C7A C8A C9A C10A 54.8(9) . .
C11A C5A C10A C9A -63.6(7) . .
N1A C5A C10A C9A 173.6(5) . .
C6A C5A C10A C9A 57.5(8) . .
C8A C9A C10A C5A -57.3(9) . .
C12A C13A C14A C15A 178.8(6) . .
C18A C13A C14A C15A -2.7(10) . .
C13A C14A C15A C16A 1.1(10) . .
C13A C14A C15A C19A 176.7(6) . .
C14A C15A C16A C17A 0.0(9) . .
C19A C15A C16A C17A -175.5(6) . .
C15A C16A C17A C18A 0.6(10) . .
C16A C17A C18A C13A -2.2(10) . .
C14A C13A C18A C17A 3.1(9) . .
C12A C13A C18A C17A -178.4(6) . .
C20A C21A C22A C23A 67.6(7) . .
N2A C21A C22A C23A -169.0(5) . .
C26A C21A C22A C23A -55.0(7) . .
C21A C22A C23A C24A 60.2(8) . .
C22A C23A C24A C25A -58.7(8) . .
C23A C24A C25A C26A 57.0(7) . .
C24A C25A C26A C21A -57.4(8) . .
C20A C21A C26A C25A -67.8(9) . .
N2A C21A C26A C25A 168.1(6) . .
C22A C21A C26A C25A 53.1(8) . .
N2A C27A C28A C29A 166.0(9) . .
N2A C27A C28A C30A -8.0(12) . .
C30A C28A C29A C3A -5.0(16) . 2_556
C27A C28A C29A C3A -179.0(9) . 2_556
C29A C28A C30A C1A 4.2(13) . 2_556
C27A C28A C30A C1A 178.3(7) . 2_556
C30B C1B C2B C29B -0.9(16) 2_557 2_557
C30B C1B C2B C3B 177.8(9) 2_557 .
C1B C2B C3B N1B 175.4(9) . .
C29B C2B C3B N1B -6.1(13) 2_557 .
N1B C4B C5B C6B 173.5(7) . .
C10B C4B C5B C6B -61.8(9) . .
C9B C4B C5B C6B 57.4(9) . .
C4B C5B C6B C7B -55.4(9) . .
C5B C6B C7B C8B 52.8(9) . .
C6B C7B C8B C9B -53.7(9) . .
C7B C8B C9B C4B 57.7(9) . .
N1B C4B C9B C8B -175.7(5) . .
C10B C4B C9B C8B 61.4(8) . .
C5B C4B C9B C8B -58.6(9) . .
C17B C12B C13B C14B -2.3(10) . .
C11B C12B C13B C14B 179.6(6) . .
C12B C13B C14B C15B 3.1(10) . .
C12B C13B C14B C18B -176.4(6) . .
C13B C14B C15B C16B -2.7(10) . .
C18B C14B C15B C16B 176.8(7) . .
C14B C15B C16B C17B 1.3(10) . .
C13B C12B C17B C16B 0.9(11) . .
C11B C12B C17B C16B 178.9(6) . .
C15B C16B C17B C12B -0.4(11) . .
N2B C20B C21B C22B 167.7(5) . .
C19B C20B C21B C22B -70.1(8) . .
C25B C20B C21B C22B 52.9(7) . .
C20B C21B C22B C23B -53.4(8) . .
C21B C22B C23B C24B 54.4(8) . .
C22B C23B C24B C25B -54.3(7) . .
N2B C20B C25B C24B -168.0(6) . .
C19B C20B C25B C24B 69.4(8) . .
C21B C20B C25B C24B -53.1(8) . .
C23B C24B C25B C20B 52.5(8) . .
N2B C26B C27B C28B 10.0(12) . .
N2B C26B C27B C30B -169.8(8) . .
C30B C27B C28B C29B -0.1(13) . .
C26B C27B C28B C29B -179.9(7) . .
C27B C28B C29B C2B -0.2(13) . 2_557
C28B C27B C30B C1B 0.0(14) . 2_557
C26B C27B C30B C1B 179.8(8) . 2_557
C7L C1L C2L C3L -166.3(13) . .
C6L C1L C2L C3L 76.1(12) . .
C1L C2L C3L C4L -59(2) . .
C2L C3L C4L C5L 32(3) . .
C2L C3L C4L C10L -144(2) . .
C3L C4L C5L C6L -27(3) . .
C10L C4L C5L C6L 149(2) . .
C7L C1L C6L C5L 163.4(13) . .
C2L C1L C6L C5L -76.9(14) . .
C4L C5L C6L C1L 54(2) . .
C6L C1L C7L C8L -124.2(18) . .
C2L C1L C7L C8L 130.0(17) . .
C6L C1L C7L C9L 72(3) . .
C2L C1L C7L C9L -34(3) . .
C7M C1M C2M C3M -169.2(13) . .
C6M C1M C2M C3M 77.3(13) . .
C1M C2M C3M C4M -59(2) . .
C2M C3M C4M C5M 27(3) . .
C2M C3M C4M C10M -137(2) . .
C3M C4M C5M C6M -22(3) . .
C10M C4M C5M C6M 144(2) . .
C7M C1M C6M C5M 166.5(13) . .
C2M C1M C6M C5M -76.1(14) . .
C4M C5M C6M C1M 50(2) . .
C6M C1M C7M C8M -138.2(18) . .
C2M C1M C7M C8M 119.2(19) . .
C6M C1M C7M C9M 68(2) . .
C2M C1M C7M C9M -35(3) . .
C2A C4A N1A C5A -179.7(6) . .
C11A C5A N1A C4A 26.2(10) . .
C10A C5A N1A C4A 146.2(7) . .
C6A C5A N1A C4A -96.5(8) . .
C28A C27A N2A C21A -176.7(7) . .
C20A C21A N2A C27A -19.4(10) . .
C26A C21A N2A C27A 104.5(8) . .
C22A C21A N2A C27A -140.8(7) . .
C2B C3B N1B C4B -179.6(7) . .
C10B C4B N1B C3B -27.7(10) . .
C9B C4B N1B C3B -148.1(8) . .
C5B C4B N1B C3B 95.3(9) . .
C27B C26B N2B C20B 173.9(6) . .
C19B C20B N2B C26B 20.9(9) . .
C21B C20B N2B C26B 141.0(7) . .
C25B C20B N2B C26B -100.1(7) . .
